data_4025154
loop_
_publ_author_name
'Sadagopan Raghavan'
'V. Krishnaiah'
'B. Sridhar'

_publ_section_title
;
 Asymmetric Synthesis of the Potent HIV-Protease Inhibitor, Nelfinavir
;
_journal_name_full 'Journal of Organic Chemistry'
_journal_page_first 498
_journal_page_last 501
_journal_paper_doi 10.1021/jo902048t
_journal_volume 75
_journal_year 2010
_chemical_absolute_configuration rmad
_chemical_formula_moiety 'C16 H17 Br N2 O6 S2'
_chemical_formula_sum 'C16 H17 Br N2 O6 S2'
_chemical_formula_weight 477.35
_chemical_name_systematic
; 
 ? 
;
_space_group_IT_number 96
_symmetry_cell_setting tetragonal
_symmetry_space_group_name_Hall 'P 4nw 2abw'
_symmetry_space_group_name_H-M 'P 43 21 2'
_atom_sites_solution_hydrogens geom
_atom_sites_solution_primary direct
_atom_sites_solution_secondary difmap
_audit_creation_method SHELXL-97
_cell_angle_alpha 90.00
_cell_angle_beta 90.00
_cell_angle_gamma 90.00
_cell_formula_units_Z 8
_cell_length_a 10.7360(7)
_cell_length_b 10.7360(7)
_cell_length_c 34.045(4)
_cell_measurement_reflns_used 6091
_cell_measurement_temperature 294(2)
_cell_measurement_theta_max 22.07
_cell_measurement_theta_min 2.24
_cell_volume 3924.1(6)
_computing_cell_refinement 'SAINT (Bruker, 2001)'
_computing_data_collection 'SMART (Bruker, 2001)'
_computing_data_reduction SAINT
_computing_molecular_graphics 'SHELXTL/PC (Sheldrick, 1990)'
_computing_publication_material SHELXL97
_computing_structure_refinement 'SHELXL-97 (Sheldrick, 1997)'
_computing_structure_solution 'SHELXS-97 (Sheldrick, 1997)'
_diffrn_ambient_temperature 294(2)
_diffrn_measured_fraction_theta_full 1.000
_diffrn_measured_fraction_theta_max 1.000
_diffrn_measurement_device 'Bruker SMART APEX CCD area-detector'
_diffrn_measurement_device_type 'Bruker SMART APEX CCD area-detector'
_diffrn_measurement_method '\w scan'
_diffrn_radiation_monochromator graphite
_diffrn_radiation_source 'fine-focus sealed tube'
_diffrn_radiation_type MoK\a
_diffrn_radiation_wavelength 0.71073
_diffrn_reflns_av_R_equivalents 0.0337
_diffrn_reflns_av_sigmaI/netI 0.0281
_diffrn_reflns_limit_h_max 12
_diffrn_reflns_limit_h_min -12
_diffrn_reflns_limit_k_max 12
_diffrn_reflns_limit_k_min -12
_diffrn_reflns_limit_l_max 40
_diffrn_reflns_limit_l_min -40
_diffrn_reflns_number 37352
_diffrn_reflns_theta_full 25.00
_diffrn_reflns_theta_max 25.00
_diffrn_reflns_theta_min 1.99
_diffrn_standards_number 0
_exptl_absorpt_coefficient_mu 2.343
_exptl_absorpt_correction_type none
_exptl_crystal_colour colorless
_exptl_crystal_density_diffrn 1.616
_exptl_crystal_density_method 'not measured'
_exptl_crystal_description block
_exptl_crystal_F_000 1936
_exptl_crystal_size_max 0.14
_exptl_crystal_size_mid 0.09
_exptl_crystal_size_min 0.07
_refine_diff_density_max 0.384
_refine_diff_density_min -0.339
_refine_diff_density_rms 0.045
_refine_ls_abs_structure_details 'Flack H D (1983), Acta Cryst. A39, 876-881'
_refine_ls_abs_structure_Flack 0.003(14)
_refine_ls_extinction_method none
_refine_ls_goodness_of_fit_ref 1.103
_refine_ls_hydrogen_treatment mixed
_refine_ls_matrix_type full
_refine_ls_number_parameters 270
_refine_ls_number_reflns 3464
_refine_ls_number_restraints 4
_refine_ls_restrained_S_all 1.106
_refine_ls_R_factor_all 0.0461
_refine_ls_R_factor_gt 0.0381
_refine_ls_shift/su_max 0.000
_refine_ls_shift/su_mean 0.000
_refine_ls_structure_factor_coef Fsqd
_refine_ls_weighting_details 'calc w=1/[\s^2^(Fo^2^)+(0.0395P)^2^+1.9579P] where P=(Fo^2^+2Fc^2^)/3'
_refine_ls_weighting_scheme calc
_refine_ls_wR_factor_gt 0.0909
_refine_ls_wR_factor_ref 0.0964
_reflns_number_gt 3086
_reflns_number_total 3464
_reflns_threshold_expression I>2\s(I)
_cod_data_source_file jo902048t_si_001.cif
_cod_data_source_block aa70m
_cod_depositor_comments
;
The following automatic conversions were performed:

'_symmetry_cell_setting' value 'Tetragonal' changed to 'tetragonal'
according to the built-in table from CIF Core dictionary named
'cif_core.dic' version 2.4.1 from 2010-06-29.

Automatic conversion script
Id: cif_fix_values 1646 2011-03-28 12:23:43Z adriana 
;
_cod_original_cell_volume 3924.0(6)
_cod_database_code 4025154

loop_
_symmetry_equiv_pos_as_xyz
'x, y, z'
'-x, -y, z+1/2'
'-y+1/2, x+1/2, z+3/4'
'y+1/2, -x+1/2, z+1/4'
'-x+1/2, y+1/2, -z+3/4'
'x+1/2, -y+1/2, -z+1/4'
'y, x, -z'
'-y, -x, -z+1/2'

loop_
_atom_site_label
_atom_site_type_symbol
_atom_site_fract_x
_atom_site_fract_y
_atom_site_fract_z
_atom_site_U_iso_or_equiv
_atom_site_adp_type
_atom_site_occupancy
_atom_site_symmetry_multiplicity
_atom_site_calc_flag
_atom_site_refinement_flags
_atom_site_disorder_assembly
_atom_site_disorder_group
C1 C 0.4047(3) 1.0669(3) 0.12344(10) 0.0526(8) Uani 1 1 d . . .
C2 C 0.4502(4) 1.1201(3) 0.08943(12) 0.0669(10) Uani 1 1 d . . .
H2 H 0.5203 1.0875 0.0771 0.080 Uiso 1 1 calc R . .
C3 C 0.3896(5) 1.2228(4) 0.07400(15) 0.0867(14) Uani 1 1 d . . .
H3 H 0.4175 1.2588 0.0508 0.104 Uiso 1 1 calc R . .
C4 C 0.2892(6) 1.2707(4) 0.09292(17) 0.0984(15) Uani 1 1 d . . .
H4 H 0.2495 1.3404 0.0826 0.118 Uiso 1 1 calc R . .
C5 C 0.2457(5) 1.2191(5) 0.12655(18) 0.1016(16) Uani 1 1 d . . .
H5 H 0.1769 1.2539 0.1390 0.122 Uiso 1 1 calc R . .
C6 C 0.3024(4) 1.1152(4) 0.14258(13) 0.0765(12) Uani 1 1 d . . .
H6 H 0.2725 1.0791 0.1655 0.092 Uiso 1 1 calc R . .
C7 C 0.3851(3) 0.8237(3) 0.11354(10) 0.0475(8) Uani 1 1 d . . .
H7A H 0.2976 0.8320 0.1202 0.057 Uiso 1 1 calc R . .
H7B H 0.3949 0.8461 0.0861 0.057 Uiso 1 1 calc R . .
C8 C 0.4242(3) 0.6884(3) 0.11909(8) 0.0418(7) Uani 1 1 d . . .
H8 H 0.5135 0.6820 0.1136 0.050 Uiso 1 1 calc R . .
C9 C 0.4017(4) 0.6468(3) 0.16158(10) 0.0654(10) Uani 1 1 d D . .
H9 H 0.4542 0.7024 0.1773 0.078 Uiso 1 1 calc R A 1
C11 C 0.4325(3) 0.7207(3) 0.02343(8) 0.0439(7) Uani 1 1 d . . .
C12 C 0.5506(3) 0.7724(3) 0.02232(9) 0.0519(8) Uani 1 1 d . . .
H12 H 0.6179 0.7281 0.0323 0.062 Uiso 1 1 calc R . .
C13 C 0.5690(4) 0.8885(4) 0.00657(10) 0.0618(9) Uani 1 1 d . . .
H13 H 0.6485 0.9230 0.0061 0.074 Uiso 1 1 calc R . .
C14 C 0.4692(4) 0.9546(4) -0.00868(10) 0.0648(10) Uani 1 1 d . . .
H14 H 0.4812 1.0344 -0.0186 0.078 Uiso 1 1 calc R . .
C15 C 0.3525(4) 0.9020(4) -0.00907(10) 0.0624(10) Uani 1 1 d . . .
H15 H 0.2855 0.9444 -0.0201 0.075 Uiso 1 1 calc R . .
C16 C 0.3362(3) 0.7862(3) 0.00702(9) 0.0469(7) Uani 1 1 d . . .
N1 N 0.2081(3) 0.7357(3) 0.00655(10) 0.0618(8) Uani 1 1 d . . .
N2 N 0.3581(3) 0.6087(2) 0.09145(8) 0.0429(6) Uani 1 1 d . . .
O1 O 0.6041(2) 0.9223(3) 0.12821(8) 0.0707(7) Uani 1 1 d . . .
O2 O 0.3203(2) 0.5064(2) 0.02855(7) 0.0605(6) Uani 1 1 d . . .
O3 O 0.5357(2) 0.5278(2) 0.05402(7) 0.0654(6) Uani 1 1 d . . .
O4 O 0.1566(3) 0.7197(3) 0.03767(9) 0.0767(8) Uani 1 1 d . . .
O5 O 0.1625(3) 0.7154(4) -0.02540(9) 0.1017(12) Uani 1 1 d . . .
O6 O 0.2807(4) 0.6732(4) 0.17385(10) 0.1060(13) Uani 1 1 d . . .
S1 S 0.47427(8) 0.93032(8) 0.14327(2) 0.0511(2) Uani 1 1 d . . .
S2 S 0.41383(8) 0.57609(7) 0.04847(2) 0.0466(2) Uani 1 1 d . . .
Br1 Br 0.51142(13) 0.47261(10) 0.21752(3) 0.1137(4) Uani 0.50 1 d PD B 1
C10 C 0.4685(10) 0.5158(7) 0.1644(2) 0.081(3) Uani 0.50 1 d PD B 1
H10A H 0.5436 0.5173 0.1485 0.097 Uiso 0.50 1 calc PR B 1
H10B H 0.4138 0.4523 0.1537 0.097 Uiso 0.50 1 calc PR B 1
Br2 Br 0.56863(13) 0.46324(12) 0.17199(4) 0.1286(5) Uani 0.50 1 d PD B 2
C101 C 0.3997(8) 0.5120(10) 0.1709(4) 0.088(4) Uani 0.50 1 d PD B 2
H10C H 0.3546 0.4661 0.1509 0.106 Uiso 0.50 1 calc PR B 2
H10D H 0.3605 0.4973 0.1961 0.106 Uiso 0.50 1 calc PR B 2
H2N H 0.287(3) 0.618(3) 0.0896(9) 0.042(10) Uiso 1 1 d . . .
H6O H 0.228(5) 0.630(4) 0.1622(13) 0.120(15) Uiso 1 1 d . . .

loop_
_atom_site_aniso_label
_atom_site_aniso_U_11
_atom_site_aniso_U_22
_atom_site_aniso_U_33
_atom_site_aniso_U_23
_atom_site_aniso_U_13
_atom_site_aniso_U_12
C1 0.060(2) 0.0410(17) 0.0571(18) -0.0109(15) -0.0034(16) -0.0060(16)
C2 0.073(3) 0.050(2) 0.077(2) 0.0007(18) 0.006(2) -0.0117(19)
C3 0.110(4) 0.052(2) 0.098(3) 0.016(2) 0.006(3) -0.010(3)
C4 0.122(4) 0.048(2) 0.125(4) 0.014(3) 0.000(4) 0.010(3)
C5 0.100(4) 0.070(3) 0.135(4) -0.016(3) 0.015(3) 0.033(3)
C6 0.090(3) 0.064(3) 0.076(3) -0.010(2) 0.016(2) 0.014(2)
C7 0.0497(19) 0.0414(17) 0.0515(18) -0.0029(14) -0.0078(14) 0.0038(14)
C8 0.0362(15) 0.0404(16) 0.0489(16) -0.0004(13) 0.0031(14) 0.0018(14)
C9 0.088(3) 0.056(2) 0.051(2) 0.0086(16) -0.009(2) -0.012(2)
C11 0.0471(17) 0.0448(17) 0.0399(15) -0.0062(13) 0.0074(14) -0.0070(14)
C12 0.0452(19) 0.063(2) 0.0478(18) -0.0059(15) 0.0057(15) -0.0078(16)
C13 0.063(2) 0.069(2) 0.054(2) -0.0039(17) 0.0132(18) -0.0260(19)
C14 0.087(3) 0.056(2) 0.051(2) 0.0048(16) 0.0118(19) -0.026(2)
C15 0.072(2) 0.058(2) 0.057(2) 0.0128(17) -0.0039(18) -0.0048(19)
C16 0.0452(17) 0.0514(19) 0.0440(17) 0.0001(15) 0.0023(14) -0.0148(14)
N1 0.0531(17) 0.0601(18) 0.072(2) 0.0138(16) -0.0104(16) -0.0092(14)
N2 0.0409(16) 0.0391(15) 0.0487(14) -0.0006(11) 0.0048(12) -0.0010(12)
O1 0.0461(14) 0.0786(18) 0.0874(18) -0.0020(15) -0.0088(12) -0.0008(13)
O2 0.0767(17) 0.0435(13) 0.0612(14) -0.0086(11) 0.0037(12) -0.0134(12)
O3 0.0634(15) 0.0638(15) 0.0689(15) 0.0024(12) 0.0125(12) 0.0222(12)
O4 0.0530(15) 0.094(2) 0.0834(19) 0.0113(16) 0.0112(14) -0.0106(15)
O5 0.090(2) 0.134(3) 0.081(2) 0.018(2) -0.0374(18) -0.042(2)
O6 0.101(3) 0.149(3) 0.0680(19) -0.026(2) 0.0371(19) -0.046(3)
S1 0.0584(5) 0.0492(5) 0.0456(4) -0.0078(4) -0.0053(4) 0.0001(4)
S2 0.0527(4) 0.0371(4) 0.0500(4) -0.0026(3) 0.0082(3) 0.0020(4)
Br1 0.1648(11) 0.0828(7) 0.0936(7) 0.0429(6) -0.0479(7) -0.0272(7)
C10 0.119(10) 0.057(6) 0.066(6) 0.012(4) -0.010(6) -0.042(7)
Br2 0.1350(11) 0.1198(10) 0.1311(9) 0.0516(8) 0.0478(8) 0.0795(9)
C101 0.126(11) 0.071(7) 0.066(6) 0.029(5) -0.003(7) -0.028(7)

loop_
_atom_type_symbol
_atom_type_description
_atom_type_scat_dispersion_real
_atom_type_scat_dispersion_imag
_atom_type_scat_source
C C 0.0033 0.0016 'International Tables Vol C Tables 4.2.6.8 and 6.1.1.4'
H H 0.0000 0.0000 'International Tables Vol C Tables 4.2.6.8 and 6.1.1.4'
N N 0.0061 0.0033 'International Tables Vol C Tables 4.2.6.8 and 6.1.1.4'
O O 0.0106 0.0060 'International Tables Vol C Tables 4.2.6.8 and 6.1.1.4'
S S 0.1246 0.1234 'International Tables Vol C Tables 4.2.6.8 and 6.1.1.4'
Br Br -0.2901 2.4595 'International Tables Vol C Tables 4.2.6.8 and 6.1.1.4'

loop_
_geom_angle_atom_site_label_1
_geom_angle_atom_site_label_2
_geom_angle_atom_site_label_3
_geom_angle
_geom_angle_site_symmetry_1
_geom_angle_site_symmetry_3
_geom_angle_publ_flag
C6 C1 C2 121.5(4) . . ?
C6 C1 S1 117.7(3) . . ?
C2 C1 S1 120.7(3) . . ?
C1 C2 C3 118.8(4) . . ?
C1 C2 H2 120.6 . . ?
C3 C2 H2 120.6 . . ?
C4 C3 C2 119.7(4) . . ?
C4 C3 H3 120.2 . . ?
C2 C3 H3 120.2 . . ?
C5 C4 C3 121.4(5) . . ?
C5 C4 H4 119.3 . . ?
C3 C4 H4 119.3 . . ?
C4 C5 C6 120.8(5) . . ?
C4 C5 H5 119.6 . . ?
C6 C5 H5 119.6 . . ?
C1 C6 C5 117.9(4) . . ?
C1 C6 H6 121.1 . . ?
C5 C6 H6 121.1 . . ?
C8 C7 S1 112.9(2) . . ?
C8 C7 H7A 109.0 . . ?
S1 C7 H7A 109.0 . . ?
C8 C7 H7B 109.0 . . ?
S1 C7 H7B 109.0 . . ?
H7A C7 H7B 107.8 . . ?
N2 C8 C7 110.2(2) . . ?
N2 C8 C9 111.2(3) . . ?
C7 C8 C9 110.6(3) . . ?
N2 C8 H8 108.2 . . ?
C7 C8 H8 108.2 . . ?
C9 C8 H8 108.2 . . ?
O6 C9 C101 96.9(5) . . ?
O6 C9 C8 111.7(3) . . ?
C101 C9 C8 119.2(6) . . ?
O6 C9 C10 125.8(5) . . ?
C101 C9 C10 28.9(4) . . ?
C8 C9 C10 104.2(4) . . ?
O6 C9 H9 104.4 . . ?
C101 C9 H9 119.1 . . ?
C8 C9 H9 104.4 . . ?
C10 C9 H9 104.4 . . ?
C16 C11 C12 118.3(3) . . ?
C16 C11 S2 123.9(2) . . ?
C12 C11 S2 117.7(3) . . ?
C13 C12 C11 120.5(3) . . ?
C13 C12 H12 119.8 . . ?
C11 C12 H12 119.8 . . ?
C12 C13 C14 120.0(3) . . ?
C12 C13 H13 120.0 . . ?
C14 C13 H13 120.0 . . ?
C15 C14 C13 119.9(3) . . ?
C15 C14 H14 120.1 . . ?
C13 C14 H14 120.1 . . ?
C16 C15 C14 119.1(4) . . ?
C16 C15 H15 120.5 . . ?
C14 C15 H15 120.5 . . ?
C11 C16 C15 122.2(3) . . ?
C11 C16 N1 121.2(3) . . ?
C15 C16 N1 116.6(3) . . ?
O4 N1 O5 125.2(3) . . ?
O4 N1 C16 117.9(3) . . ?
O5 N1 C16 116.8(3) . . ?
C8 N2 S2 122.0(2) . . ?
C8 N2 H2N 117(2) . . ?
S2 N2 H2N 109(2) . . ?
C9 O6 H6O 112(3) . . ?
O1 S1 C1 108.08(17) . . ?
O1 S1 C7 105.52(16) . . ?
C1 S1 C7 95.00(15) . . ?
O3 S2 O2 121.40(15) . . ?
O3 S2 N2 107.42(15) . . ?
O2 S2 N2 106.44(15) . . ?
O3 S2 C11 106.16(15) . . ?
O2 S2 C11 108.02(15) . . ?
N2 S2 C11 106.59(13) . . ?
C10 Br1 Br1 159.2(2) . 8_665 ?
C9 C10 Br1 112.3(5) . . ?
C9 C10 H10A 109.1 . . ?
Br1 C10 H10A 109.1 . . ?
C9 C10 H10B 109.1 . . ?
Br1 C10 H10B 109.1 . . ?
H10A C10 H10B 107.9 . . ?
C9 C101 Br2 105.2(5) . . ?
C9 C101 H10C 110.7 . . ?
Br2 C101 H10C 110.7 . . ?
C9 C101 H10D 110.7 . . ?
Br2 C101 H10D 110.7 . . ?
H10C C101 H10D 108.8 . . ?

loop_
_geom_bond_atom_site_label_1
_geom_bond_atom_site_label_2
_geom_bond_distance
_geom_bond_site_symmetry_2
_geom_bond_publ_flag
C1 C6 1.378(5) . ?
C1 C2 1.380(5) . ?
C1 S1 1.778(4) . ?
C2 C3 1.384(6) . ?
C2 H2 0.9300 . ?
C3 C4 1.356(7) . ?
C3 H3 0.9300 . ?
C4 C5 1.355(7) . ?
C4 H4 0.9300 . ?
C5 C6 1.383(7) . ?
C5 H5 0.9300 . ?
C6 H6 0.9300 . ?
C7 C8 1.523(4) . ?
C7 S1 1.803(3) . ?
C7 H7A 0.9700 . ?
C7 H7B 0.9700 . ?
C8 N2 1.457(4) . ?
C8 C9 1.533(4) . ?
C8 H8 0.9800 . ?
C9 O6 1.393(5) . ?
C9 C101 1.482(11) . ?
C9 C10 1.582(7) . ?
C9 H9 0.9800 . ?
C11 C16 1.370(5) . ?
C11 C12 1.385(4) . ?
C11 S2 1.782(3) . ?
C12 C13 1.372(5) . ?
C12 H12 0.9300 . ?
C13 C14 1.386(6) . ?
C13 H13 0.9300 . ?
C14 C15 1.375(5) . ?
C14 H14 0.9300 . ?
C15 C16 1.370(5) . ?
C15 H15 0.9300 . ?
C16 N1 1.478(4) . ?
N1 O4 1.207(4) . ?
N1 O5 1.213(4) . ?
N2 S2 1.620(3) . ?
N2 H2N 0.77(3) . ?
O1 S1 1.488(3) . ?
O2 S2 1.424(2) . ?
O3 S2 1.420(3) . ?
O6 H6O 0.83(5) . ?
Br1 C10 1.924(8) . ?
Br1 Br1 2.225(2) 8_665 ?
C10 H10A 0.9700 . ?
C10 H10B 0.9700 . ?
Br2 C101 1.888(8) . ?
C101 H10C 0.9700 . ?
C101 H10D 0.9700 . ?

loop_
_geom_hbond_atom_site_label_D
_geom_hbond_atom_site_label_H
_geom_hbond_atom_site_label_A
_geom_hbond_distance_DH
_geom_hbond_distance_HA
_geom_hbond_distance_DA
_geom_hbond_angle_DHA
_geom_hbond_site_symmetry_A
O6 H6O O1 0.83(5) 2.00(5) 2.791(5) 160(4) 6_465
N2 H2N O4 0.77(3) 2.51(3) 3.074(4) 132(3) .
N2 H2N O1 0.77(3) 2.29(3) 2.934(4) 142(3) 6_465

loop_
_geom_torsion_atom_site_label_1
_geom_torsion_atom_site_label_2
_geom_torsion_atom_site_label_3
_geom_torsion_atom_site_label_4
_geom_torsion
_geom_torsion_site_symmetry_1
_geom_torsion_site_symmetry_2
_geom_torsion_site_symmetry_3
_geom_torsion_site_symmetry_4
_geom_torsion_publ_flag
C6 C1 C2 C3 -1.3(6) . . . . ?
S1 C1 C2 C3 176.9(3) . . . . ?
C1 C2 C3 C4 1.5(7) . . . . ?
C2 C3 C4 C5 -0.8(8) . . . . ?
C3 C4 C5 C6 -0.2(9) . . . . ?
C2 C1 C6 C5 0.3(6) . . . . ?
S1 C1 C6 C5 -178.0(4) . . . . ?
C4 C5 C6 C1 0.5(8) . . . . ?
S1 C7 C8 N2 -174.1(2) . . . . ?
S1 C7 C8 C9 62.5(3) . . . . ?
N2 C8 C9 O6 -71.5(4) . . . . ?
C7 C8 C9 O6 51.4(4) . . . . ?
N2 C8 C9 C101 40.4(6) . . . . ?
C7 C8 C9 C101 163.2(5) . . . . ?
N2 C8 C9 C10 67.1(5) . . . . ?
C7 C8 C9 C10 -170.1(5) . . . . ?
C16 C11 C12 C13 2.6(5) . . . . ?
S2 C11 C12 C13 -174.2(2) . . . . ?
C11 C12 C13 C14 -0.5(5) . . . . ?
C12 C13 C14 C15 -2.0(5) . . . . ?
C13 C14 C15 C16 2.4(5) . . . . ?
C12 C11 C16 C15 -2.2(5) . . . . ?
S2 C11 C16 C15 174.3(3) . . . . ?
C12 C11 C16 N1 179.0(3) . . . . ?
S2 C11 C16 N1 -4.5(4) . . . . ?
C14 C15 C16 C11 -0.2(5) . . . . ?
C14 C15 C16 N1 178.6(3) . . . . ?
C11 C16 N1 O4 64.3(4) . . . . ?
C15 C16 N1 O4 -114.6(4) . . . . ?
C11 C16 N1 O5 -116.8(4) . . . . ?
C15 C16 N1 O5 64.3(5) . . . . ?
C7 C8 N2 S2 90.9(3) . . . . ?
C9 C8 N2 S2 -146.1(3) . . . . ?
C6 C1 S1 O1 -159.2(3) . . . . ?
C2 C1 S1 O1 22.5(3) . . . . ?
C6 C1 S1 C7 92.6(3) . . . . ?
C2 C1 S1 C7 -85.6(3) . . . . ?
C8 C7 S1 O1 65.0(3) . . . . ?
C8 C7 S1 C1 175.4(3) . . . . ?
C8 N2 S2 O3 53.7(3) . . . . ?
C8 N2 S2 O2 -174.9(2) . . . . ?
C8 N2 S2 C11 -59.7(3) . . . . ?
C16 C11 S2 O3 168.8(3) . . . . ?
C12 C11 S2 O3 -14.6(3) . . . . ?
C16 C11 S2 O2 37.2(3) . . . . ?
C12 C11 S2 O2 -146.2(2) . . . . ?
C16 C11 S2 N2 -76.9(3) . . . . ?
C12 C11 S2 N2 99.7(3) . . . . ?
O6 C9 C10 Br1 -72.0(7) . . . . ?
C101 C9 C10 Br1 -77.0(14) . . . . ?
C8 C9 C10 Br1 157.2(5) . . . . ?
Br1 Br1 C10 C9 1.4(14) 8_665 . . . ?
O6 C9 C101 Br2 -162.5(5) . . . . ?
C8 C9 C101 Br2 77.8(7) . . . . ?
C10 C9 C101 Br2 13.4(9) . . . . ?
